data_7713935
loop_
_publ_author_name
'van Ijzendoorn, Bono'
'Whittingham, Jessica'
'Whitehead, George F. S.'
'Kaltsoyannis, Nikolas'
'Mehta, Meera'

_publ_section_title
;
 A Robust Zintl Cluster for the Catalytic Reduction of Pyridines, Imines
 and Nitriles
;
_journal_name_full 'Dalton Transactions'
_journal_paper_doi 10.1039/D3DT02896H
_journal_year 2023
_chemical_formula_moiety 'C20 H40 Na O8, C18 H26 B N2'
_chemical_formula_sum 'C38 H66 B N2 Na O8'
_chemical_formula_weight 712.72
_space_group_crystal_system monoclinic
_space_group_IT_number 14
_space_group_name_Hall '-P 2ybc'
_space_group_name_H-M_alt 'P 1 21/c 1'
_atom_sites_solution_hydrogens difmap
_atom_sites_solution_primary dual
_audit_creation_date 2023-05-04
_audit_creation_method
;
Olex2 1.5
(compiled 2023.03.06 svn.rbb2c1857 for OlexSys, GUI svn.r6748)
;
_audit_update_record
;
2023-05-04 deposited with the CCDC.	2023-09-12 downloaded from the CCDC.
;
_cell_angle_alpha 90
_cell_angle_beta 105.047(3)
_cell_angle_gamma 90
_cell_formula_units_Z 4
_cell_length_a 14.9715(4)
_cell_length_b 12.8581(3)
_cell_length_c 21.3987(5)
_cell_measurement_reflns_used 3469
_cell_measurement_temperature 100.03(13)
_cell_measurement_theta_max 73.2900
_cell_measurement_theta_min 3.0350
_cell_volume 3978.12(18)
_computing_cell_refinement 'CrysAlisPro 1.171.40.82a (Rigaku OD, 2020)'
_computing_data_collection 'CrysAlisPro 1.171.40.82a (Rigaku OD, 2020)'
_computing_data_reduction 'CrysAlisPro 1.171.40.82a (Rigaku OD, 2020)'
_computing_molecular_graphics 'Olex2 1.5 (Dolomanov et al., 2009)'
_computing_publication_material 'Olex2 1.5 (Dolomanov et al., 2009)'
_computing_structure_refinement 'SHELXL 2019/3 (Sheldrick, 2015)'
_computing_structure_solution 'ShelXT (Sheldrick, 2015)'
_diffrn_ambient_environment N~2~
_diffrn_ambient_temperature 100.15
_diffrn_detector 'Hybrid Pixel Array Detector'
_diffrn_detector_area_resol_mean 10.0000
_diffrn_measured_fraction_theta_full 0.988
_diffrn_measured_fraction_theta_max 0.943
_diffrn_measurement_details
;
List of Runs (angles in degrees, time in seconds):

  # Type    Start    End  Width  t~exp~   \w     \q     \k     \f   Frames
#--------------------------------------------------------------------------
  1  \w    -19.00   6.00   1.00    2.00    --    5.00 -18.00 -25.00   25
  2  \w   -133.00-104.00   1.00    2.00    --  -45.40 -18.00 -25.00   29
  3  \w    -89.00  38.00   1.00    2.00    --  -45.40  18.00 143.00  127
  4  \w    -94.00 -25.00   1.00    4.00    -- -107.20  18.00 143.00   69
  5  \w   -197.00-105.00   1.00    4.00    -- -107.20 -18.00 -25.00   92
  6  \w    -68.00   8.00   1.00    2.00    --  -45.40  57.00-150.00   76
  7  \w   -133.00 -18.00   1.00    4.00    -- -107.20  76.00 -30.00  115
  8  \w   -147.00 -36.00   1.00    4.00    -- -107.20  38.00 -30.00  111
  9  \w   -122.00 -27.00   1.00    4.00    -- -107.20  57.00 -30.00   95
;
_diffrn_measurement_device 'four-circle diffractometer'
_diffrn_measurement_device_type 'XtaLAB AFC11 (RINC): Kappa single'
_diffrn_measurement_method '\w scans'
_diffrn_orient_matrix_type 'CrysAlisPro convention (1999,Acta A55,543-557)'
_diffrn_orient_matrix_UB_11 0.0035647000
_diffrn_orient_matrix_UB_12 0.0148437000
_diffrn_orient_matrix_UB_13 0.0720070000
_diffrn_orient_matrix_UB_21 -0.1041568000
_diffrn_orient_matrix_UB_22 0.0250169000
_diffrn_orient_matrix_UB_23 -0.0184012000
_diffrn_orient_matrix_UB_31 -0.0220131000
_diffrn_orient_matrix_UB_32 -0.1163193000
_diffrn_orient_matrix_UB_33 0.0052979000
_diffrn_radiation_monochromator mirror
_diffrn_radiation_probe x-ray
_diffrn_radiation_type 'Cu K\a'
_diffrn_radiation_wavelength 1.54184
_diffrn_reflns_av_R_equivalents 0.0411
_diffrn_reflns_av_unetI/netI 0.0558
_diffrn_reflns_Laue_measured_fraction_full 0.988
_diffrn_reflns_Laue_measured_fraction_max 0.943
_diffrn_reflns_limit_h_max 16
_diffrn_reflns_limit_h_min -18
_diffrn_reflns_limit_k_max 5
_diffrn_reflns_limit_k_min -15
_diffrn_reflns_limit_l_max 26
_diffrn_reflns_limit_l_min -26
_diffrn_reflns_number 18533
_diffrn_reflns_point_group_measured_fraction_full 0.988
_diffrn_reflns_point_group_measured_fraction_max 0.943
_diffrn_reflns_theta_full 67.684
_diffrn_reflns_theta_max 76.000
_diffrn_reflns_theta_min 3.057
_diffrn_source 'Rotating-anode X-ray tube (dual wavelength)'
_diffrn_source_type 'Rigaku (Cu) X-ray DW Source'
_exptl_absorpt_coefficient_mu 0.746
_exptl_absorpt_correction_T_max 1.00000
_exptl_absorpt_correction_T_min 0.98936
_exptl_absorpt_correction_type multi-scan
_exptl_absorpt_process_details
;
CrysAlisPro 1.171.40.82a (Rigaku Oxford Diffraction, 2020)
Empirical absorption correction using spherical harmonics,
implemented in SCALE3 ABSPACK scaling algorithm.
;
_exptl_crystal_colour 'clear light colourless'
_exptl_crystal_colour_lustre clear
_exptl_crystal_colour_modifier light
_exptl_crystal_colour_primary colourless
_exptl_crystal_density_diffrn 1.190
_exptl_crystal_description plate
_exptl_crystal_F_000 1552
_exptl_crystal_size_max 0.162
_exptl_crystal_size_mid 0.095
_exptl_crystal_size_min 0.016
_refine_diff_density_max 0.239
_refine_diff_density_min -0.190
_refine_diff_density_rms 0.043
_refine_ls_extinction_coef 0.00045(7)
_refine_ls_extinction_expression Fc^*^=kFc[1+0.001xFc^2^\l^3^/sin(2\q)]^-1/4^
_refine_ls_extinction_method 'SHELXL-2019/2 (Sheldrick 2019)'
_refine_ls_goodness_of_fit_ref 1.018
_refine_ls_hydrogen_treatment refall
_refine_ls_matrix_type full
_refine_ls_number_parameters 716
_refine_ls_number_reflns 7823
_refine_ls_number_restraints 0
_refine_ls_restrained_S_all 1.018
_refine_ls_R_factor_all 0.0732
_refine_ls_R_factor_gt 0.0443
_refine_ls_shift/su_max 0.000
_refine_ls_shift/su_mean 0.000
_refine_ls_structure_factor_coef Fsqd
_refine_ls_weighting_details 'w=1/[\s^2^(Fo^2^)+(0.0439P)^2^+0.7860P] where P=(Fo^2^+2Fc^2^)/3'
_refine_ls_weighting_scheme calc
_refine_ls_wR_factor_gt 0.0992
_refine_ls_wR_factor_ref 0.1115
_reflns_Friedel_coverage 0.000
_reflns_number_gt 5455
_reflns_number_total 7823
_reflns_threshold_expression 'I > 2\s(I)'
_cod_data_source_file d3dt02896h2.cif
_cod_data_source_block s5707r
_cod_original_cell_volume 3978.10(17)
_cod_database_code 7713935
_shelx_shelxl_version_number 2019/3
_chemical_oxdiff_formula 'C11 H10 N O'
_shelx_space_group_comment
;
The symmetry employed for this shelxl refinement is uniquely defined
by the following loop, which should always be used as a source of
symmetry information in preference to the above space-group names.
They are only intended as comments.
;
_shelx_estimated_absorpt_t_max 0.988
_shelx_estimated_absorpt_t_min 0.889
_reflns_odcompleteness_completeness 98.51
_reflns_odcompleteness_iscentric 1
_reflns_odcompleteness_theta 68.13
_olex2_refinement_description
;
;
_olex2_submission_special_instructions 'No special instructions were received'
_oxdiff_exptl_absorpt_empirical_details
;
Empirical correction (ABSPACK) includes:
- Absorption correction using spherical harmonics
- Frame scaling
;
_oxdiff_exptl_absorpt_empirical_full_max 1.299
_oxdiff_exptl_absorpt_empirical_full_min 0.875

loop_
_space_group_symop_operation_xyz
'x, y, z'
'-x, y+1/2, -z+1/2'
'-x, -y, -z'
'x, -y-1/2, z-1/2'

loop_
_atom_site_label
_atom_site_type_symbol
_atom_site_fract_x
_atom_site_fract_y
_atom_site_fract_z
_atom_site_U_iso_or_equiv
_atom_site_adp_type
_atom_site_occupancy
_atom_site_site_symmetry_order
_atom_site_calc_flag
_atom_site_refinement_flags_posn
_atom_site_refinement_flags_adp
_atom_site_refinement_flags_occupancy
_atom_site_disorder_assembly
_atom_site_disorder_group
Na1 Na 0.27591(5) 0.72939(6) 0.40929(3) 0.03658(19) Uani 1 1 d . . . . .
O2 O 0.21015(9) 0.83648(10) 0.49484(6) 0.0331(3) Uani 1 1 d . . . . .
O1 O 0.32203(9) 0.93324(10) 0.42675(6) 0.0351(3) Uani 1 1 d . . . . .
O6 O 0.41943(9) 0.82079(10) 0.35741(6) 0.0341(3) Uani 1 1 d . . . . .
O5 O 0.34886(9) 0.61618(10) 0.32871(6) 0.0332(3) Uani 1 1 d . . . . .
O4 O 0.23025(9) 0.52223(10) 0.39251(6) 0.0338(3) Uani 1 1 d . . . . .
O3 O 0.13269(9) 0.64517(10) 0.45395(6) 0.0337(3) Uani 1 1 d . . . . .
O7 O 0.16475(10) 0.79467(11) 0.32198(6) 0.0399(3) Uani 1 1 d . . . . .
O8 O 0.40056(10) 0.66712(11) 0.48951(6) 0.0410(3) Uani 1 1 d . . . . .
C20 C 0.22039(15) 0.94699(15) 0.49452(10) 0.0347(4) Uani 1 1 d . . . . .
C19 C 0.31511(15) 0.97155(17) 0.48824(10) 0.0378(5) Uani 1 1 d . . . . .
C30 C 0.39684(16) 0.97804(17) 0.40739(11) 0.0398(5) Uani 1 1 d . . . . .
C29 C 0.40132(16) 0.92794(16) 0.34498(10) 0.0383(5) Uani 1 1 d . . . . .
C28 C 0.42359(15) 0.76483(16) 0.30103(9) 0.0352(4) Uani 1 1 d . . . . .
C27 C 0.43357(14) 0.65208(17) 0.31806(10) 0.0362(4) Uani 1 1 d . . . . .
C26 C 0.35159(16) 0.50723(16) 0.34124(10) 0.0382(5) Uani 1 1 d . . . . .
C25 C 0.25694(16) 0.47127(16) 0.34081(10) 0.0377(5) Uani 1 1 d . . . . .
C24 C 0.14032(14) 0.49133(17) 0.39569(10) 0.0371(5) Uani 1 1 d . . . . .
C23 C 0.12420(15) 0.53536(16) 0.45648(10) 0.0345(4) Uani 1 1 d . . . . .
C22 C 0.11661(15) 0.69465(16) 0.50928(10) 0.0362(4) Uani 1 1 d . . . . .
C21 C 0.11982(14) 0.80968(16) 0.49942(10) 0.0368(4) Uani 1 1 d . . . . .
C34 C 0.10980(18) 0.72637(19) 0.27482(11) 0.0462(5) Uani 1 1 d . . . . .
C33 C 0.06758(19) 0.7969(2) 0.21831(11) 0.0538(6) Uani 1 1 d . . . . .
C32 C 0.04862(17) 0.8954(2) 0.25170(11) 0.0463(5) Uani 1 1 d . . . . .
C31 C 0.11389(19) 0.8893(2) 0.31831(12) 0.0492(6) Uani 1 1 d . . . . .
C35 C 0.38398(17) 0.6039(2) 0.54045(10) 0.0461(6) Uani 1 1 d . . . . .
C36 C 0.41770(18) 0.6687(2) 0.60119(12) 0.0478(6) Uani 1 1 d . . . . .
C37 C 0.49241(16) 0.73791(18) 0.58639(10) 0.0402(5) Uani 1 1 d . . . . .
C38 C 0.48898(15) 0.71286(19) 0.51618(10) 0.0403(5) Uani 1 1 d . . . . .
N1 N 0.24020(11) 0.37893(12) 0.14984(7) 0.0285(3) Uani 1 1 d . . . . .
N2 N 0.20905(10) 0.25520(12) 0.05335(7) 0.0291(3) Uani 1 1 d . . . . .
C5 C 0.14589(13) 0.20655(15) 0.15479(8) 0.0289(4) Uani 1 1 d . . . . .
C6 C 0.13401(14) 0.09326(16) 0.13125(9) 0.0345(4) Uani 1 1 d . . . . .
C7 C 0.22047(15) 0.02568(16) 0.15358(10) 0.0373(5) Uani 1 1 d . . . . .
C8 C 0.30892(15) 0.07838(16) 0.14591(9) 0.0337(4) Uani 1 1 d . . . . .
C1 C 0.32045(13) 0.19372(15) 0.16516(8) 0.0285(4) Uani 1 1 d . . . . .
C13 C 0.16576(14) 0.44200(15) 0.15055(8) 0.0310(4) Uani 1 1 d . . . . .
C12 C 0.16781(15) 0.54607(16) 0.15700(9) 0.0365(4) Uani 1 1 d . . . . .
C11 C 0.25475(16) 0.60829(17) 0.16433(10) 0.0421(5) Uani 1 1 d . . . . .
C10 C 0.33227(15) 0.53615(17) 0.16030(9) 0.0371(5) Uani 1 1 d . . . . .
C9 C 0.32142(14) 0.43273(15) 0.15333(8) 0.0311(4) Uani 1 1 d . . . . .
C14 C 0.12463(13) 0.28775(16) 0.01466(9) 0.0328(4) Uani 1 1 d . . . . .
C15 C 0.10485(14) 0.30749(17) -0.04875(9) 0.0348(4) Uani 1 1 d . . . . .
C16 C 0.17579(14) 0.30040(16) -0.08705(9) 0.0317(4) Uani 1 1 d . . . . .
C17 C 0.26371(14) 0.25855(15) -0.04372(9) 0.0318(4) Uani 1 1 d . . . . .
C18 C 0.27593(13) 0.24195(15) 0.02013(8) 0.0297(4) Uani 1 1 d . . . . .
C2 C 0.34212(13) 0.20945(16) 0.23894(8) 0.0303(4) Uani 1 1 d . . . . .
C3 C 0.26226(14) 0.18005(16) 0.26851(9) 0.0313(4) Uani 1 1 d . . . . .
C4 C 0.16627(14) 0.21677(16) 0.22930(9) 0.0311(4) Uani 1 1 d . . . . .
B1 B 0.22897(15) 0.26047(17) 0.12957(9) 0.0281(4) Uani 1 1 d . . . . .
H2A H 0.3991(13) 0.1667(14) 0.2612(9) 0.026(5) Uiso 1 1 d . . . . .
H4A H 0.1199(13) 0.1771(14) 0.2466(9) 0.025(5) Uiso 1 1 d . . . . .
H13 H 0.1073(13) 0.4056(14) 0.1449(9) 0.023(5) Uiso 1 1 d . . . . .
H5 H 0.0827(14) 0.2417(15) 0.1376(9) 0.030(5) Uiso 1 1 d . . . . .
H24A H 0.0926(14) 0.5186(15) 0.3561(10) 0.033(5) Uiso 1 1 d . . . . .
H4B H 0.1602(13) 0.2930(15) 0.2386(9) 0.023(5) Uiso 1 1 d . . . . .
H1 H 0.3785(14) 0.2188(15) 0.1523(9) 0.031(5) Uiso 1 1 d . . . . .
H25A H 0.2096(15) 0.4914(16) 0.2980(11) 0.038(6) Uiso 1 1 d . . . . .
H16A H 0.1529(14) 0.2569(15) -0.1272(10) 0.032(5) Uiso 1 1 d . . . . .
H8A H 0.3631(14) 0.0366(16) 0.1704(10) 0.035(5) Uiso 1 1 d . . . . .
H21A H 0.0713(15) 0.8295(16) 0.4581(10) 0.035(5) Uiso 1 1 d . . . . .
H22A H 0.0554(15) 0.6735(15) 0.5145(10) 0.033(5) Uiso 1 1 d . . . . .
H22B H 0.1681(15) 0.6730(16) 0.5497(11) 0.039(6) Uiso 1 1 d . . . . .
H21B H 0.1056(15) 0.8451(16) 0.5379(11) 0.039(6) Uiso 1 1 d . . . . .
H18 H 0.3381(14) 0.2160(15) 0.0455(9) 0.027(5) Uiso 1 1 d . . . . .
H26A H 0.3958(15) 0.4939(17) 0.3825(11) 0.043(6) Uiso 1 1 d . . . . .
H28A H 0.3642(16) 0.7777(17) 0.2656(11) 0.045(6) Uiso 1 1 d . . . . .
H8B H 0.3088(13) 0.0719(15) 0.0999(10) 0.033(5) Uiso 1 1 d . . . . .
H2B H 0.3594(14) 0.2861(16) 0.2491(9) 0.031(5) Uiso 1 1 d . . . . .
H23A H 0.1713(14) 0.5064(15) 0.4959(10) 0.034(5) Uiso 1 1 d . . . . .
H12 H 0.1113(15) 0.5818(16) 0.1565(10) 0.037(6) Uiso 1 1 d . . . . .
H6A H 0.0818(15) 0.0607(16) 0.1430(10) 0.038(6) Uiso 1 1 d . . . . .
H14 H 0.0759(15) 0.2963(16) 0.0361(10) 0.037(6) Uiso 1 1 d . . . . .
H38A H 0.4945(16) 0.7734(19) 0.4906(12) 0.049(7) Uiso 1 1 d . . . . .
H23B H 0.0600(15) 0.5151(16) 0.4587(10) 0.040(6) Uiso 1 1 d . . . . .
H9 H 0.3741(15) 0.3892(16) 0.1493(10) 0.037(6) Uiso 1 1 d . . . . .
H27A H 0.4862(16) 0.6409(17) 0.3581(11) 0.043(6) Uiso 1 1 d . . . . .
H10 H 0.3932(15) 0.5650(16) 0.1619(10) 0.037(6) Uiso 1 1 d . . . . .
H28B H 0.4772(15) 0.7892(15) 0.2868(10) 0.032(5) Uiso 1 1 d . . . . .
H15 H 0.0437(15) 0.3300(16) -0.0714(10) 0.037(6) Uiso 1 1 d . . . . .
H37A H 0.5535(19) 0.7225(19) 0.6138(12) 0.057(7) Uiso 1 1 d . . . . .
H3A H 0.2624(14) 0.1013(17) 0.2752(10) 0.036(5) Uiso 1 1 d . . . . .
H29A H 0.3390(15) 0.9347(16) 0.3104(10) 0.040(6) Uiso 1 1 d . . . . .
H26B H 0.3748(15) 0.4698(17) 0.3051(11) 0.042(6) Uiso 1 1 d . . . . .
H6B H 0.1160(14) 0.0945(16) 0.0835(11) 0.040(6) Uiso 1 1 d . . . . .
H30A H 0.4562(15) 0.9657(16) 0.4413(10) 0.036(5) Uiso 1 1 d . . . . .
H7A H 0.2256(14) 0.0039(16) 0.1989(11) 0.038(6) Uiso 1 1 d . . . . .
H16B H 0.1855(15) 0.3703(18) -0.1061(11) 0.043(6) Uiso 1 1 d . . . . .
H7B H 0.2100(14) -0.0402(16) 0.1288(10) 0.035(5) Uiso 1 1 d . . . . .
H20A H 0.2113(13) 0.9766(15) 0.5360(10) 0.032(5) Uiso 1 1 d . . . . .
H19A H 0.3664(15) 0.9368(17) 0.5253(11) 0.043(6) Uiso 1 1 d . . . . .
H17 H 0.3148(16) 0.2434(16) -0.0610(11) 0.042(6) Uiso 1 1 d . . . . .
H19B H 0.3246(15) 1.0487(18) 0.4909(10) 0.043(6) Uiso 1 1 d . . . . .
H30B H 0.3884(16) 1.0568(19) 0.4001(11) 0.051(7) Uiso 1 1 d . . . . .
H25B H 0.2575(15) 0.3953(18) 0.3477(10) 0.042(6) Uiso 1 1 d . . . . .
H35A H 0.4232(17) 0.538(2) 0.5423(11) 0.052(7) Uiso 1 1 d . . . . .
H3B H 0.2747(15) 0.2109(16) 0.3115(11) 0.038(6) Uiso 1 1 d . . . . .
H38B H 0.5387(17) 0.6572(18) 0.5139(11) 0.048(6) Uiso 1 1 d . . . . .
H29B H 0.4517(16) 0.9599(18) 0.3294(11) 0.047(6) Uiso 1 1 d . . . . .
H27B H 0.4491(16) 0.6106(18) 0.2816(12) 0.053(7) Uiso 1 1 d . . . . .
H24B H 0.1366(15) 0.4108(19) 0.3960(11) 0.047(6) Uiso 1 1 d . . . . .
H32A H -0.0137(18) 0.8978(18) 0.2548(11) 0.052(7) Uiso 1 1 d . . . . .
H37B H 0.4789(18) 0.815(2) 0.5915(12) 0.061(7) Uiso 1 1 d . . . . .
H20B H 0.1712(15) 0.9762(16) 0.4561(11) 0.039(6) Uiso 1 1 d . . . . .
H33A H 0.0108(19) 0.765(2) 0.1891(13) 0.067(8) Uiso 1 1 d . . . . .
H34A H 0.1521(18) 0.674(2) 0.2656(12) 0.057(7) Uiso 1 1 d . . . . .
H11A H 0.2452(16) 0.6643(19) 0.1315(12) 0.050(7) Uiso 1 1 d . . . . .
H36A H 0.4455(18) 0.624(2) 0.6394(13) 0.061(7) Uiso 1 1 d . . . . .
H11B H 0.2701(16) 0.6493(18) 0.2049(12) 0.051(7) Uiso 1 1 d . . . . .
H34B H 0.0588(17) 0.6940(18) 0.2928(12) 0.053(7) Uiso 1 1 d . . . . .
H35B H 0.3165(19) 0.5892(19) 0.5283(12) 0.057(7) Uiso 1 1 d . . . . .
H33B H 0.1157(18) 0.8087(19) 0.1940(13) 0.059(7) Uiso 1 1 d . . . . .
H31A H 0.077(2) 0.887(2) 0.3525(15) 0.082(9) Uiso 1 1 d . . . . .
H36B H 0.364(2) 0.708(2) 0.6065(13) 0.067(8) Uiso 1 1 d . . . . .
H32B H 0.059(2) 0.959(2) 0.2291(15) 0.080(9) Uiso 1 1 d . . . . .
H31B H 0.160(2) 0.944(2) 0.3295(14) 0.078(9) Uiso 1 1 d . . . . .

loop_
_atom_site_aniso_label
_atom_site_aniso_U_11
_atom_site_aniso_U_22
_atom_site_aniso_U_33
_atom_site_aniso_U_23
_atom_site_aniso_U_13
_atom_site_aniso_U_12
Na1 0.0381(4) 0.0417(4) 0.0260(4) 0.0019(3) 0.0012(3) 0.0041(3)
O2 0.0352(7) 0.0314(7) 0.0330(7) -0.0007(5) 0.0093(6) -0.0006(5)
O1 0.0379(8) 0.0378(8) 0.0306(7) -0.0049(6) 0.0107(6) -0.0080(6)
O6 0.0422(8) 0.0341(7) 0.0257(6) 0.0030(5) 0.0085(6) 0.0011(6)
O5 0.0361(7) 0.0332(7) 0.0310(7) 0.0009(5) 0.0103(6) -0.0001(6)
O4 0.0363(7) 0.0353(7) 0.0306(7) -0.0049(5) 0.0103(6) -0.0056(6)
O3 0.0419(8) 0.0325(7) 0.0283(6) 0.0019(5) 0.0119(6) -0.0024(6)
O7 0.0407(8) 0.0430(8) 0.0295(7) -0.0003(6) -0.0029(6) 0.0056(6)
O8 0.0348(8) 0.0515(9) 0.0311(7) 0.0120(6) -0.0015(6) -0.0087(6)
C20 0.0438(12) 0.0293(10) 0.0303(10) -0.0040(8) 0.0084(9) -0.0003(8)
C19 0.0451(12) 0.0361(12) 0.0308(10) -0.0070(8) 0.0074(9) -0.0035(9)
C30 0.0414(12) 0.0343(12) 0.0441(12) 0.0011(9) 0.0118(10) -0.0085(9)
C29 0.0430(12) 0.0357(11) 0.0383(11) 0.0088(9) 0.0146(10) -0.0021(9)
C28 0.0352(11) 0.0449(12) 0.0271(9) 0.0011(8) 0.0110(8) -0.0027(9)
C27 0.0349(11) 0.0428(12) 0.0335(10) -0.0022(9) 0.0134(9) -0.0005(9)
C26 0.0490(13) 0.0333(11) 0.0337(10) 0.0006(8) 0.0133(9) 0.0036(9)
C25 0.0515(13) 0.0313(11) 0.0315(10) -0.0041(8) 0.0129(9) -0.0039(9)
C24 0.0372(11) 0.0349(11) 0.0376(11) -0.0014(9) 0.0068(9) -0.0098(9)
C23 0.0336(11) 0.0338(11) 0.0362(10) 0.0053(8) 0.0096(8) -0.0053(8)
C22 0.0386(12) 0.0408(11) 0.0325(10) 0.0024(8) 0.0151(9) 0.0015(9)
C21 0.0356(11) 0.0406(12) 0.0361(11) 0.0019(9) 0.0126(9) 0.0022(9)
C34 0.0457(13) 0.0500(14) 0.0375(11) -0.0084(10) 0.0009(10) 0.0022(11)
C33 0.0518(15) 0.0787(18) 0.0264(10) -0.0015(11) 0.0020(10) 0.0014(13)
C32 0.0398(13) 0.0565(15) 0.0399(12) 0.0186(10) 0.0056(10) 0.0022(10)
C31 0.0505(14) 0.0485(14) 0.0423(13) 0.0011(10) 0.0006(11) 0.0116(11)
C35 0.0411(13) 0.0536(14) 0.0390(12) 0.0137(10) 0.0022(10) -0.0114(11)
C36 0.0479(14) 0.0586(15) 0.0412(12) 0.0066(11) 0.0193(11) -0.0053(11)
C37 0.0436(13) 0.0441(13) 0.0318(10) 0.0000(9) 0.0077(9) -0.0039(10)
C38 0.0348(11) 0.0513(13) 0.0331(10) 0.0055(10) 0.0059(9) -0.0089(10)
N1 0.0311(8) 0.0320(8) 0.0234(7) 0.0007(6) 0.0086(6) 0.0015(6)
N2 0.0285(8) 0.0409(9) 0.0194(7) 0.0000(6) 0.0091(6) 0.0007(7)
C5 0.0297(10) 0.0385(11) 0.0189(8) -0.0002(7) 0.0070(7) 0.0002(8)
C6 0.0368(11) 0.0433(11) 0.0249(9) -0.0047(8) 0.0105(8) -0.0103(9)
C7 0.0531(13) 0.0341(11) 0.0256(9) -0.0065(8) 0.0117(9) -0.0051(9)
C8 0.0408(11) 0.0357(11) 0.0259(9) -0.0037(8) 0.0111(8) 0.0043(9)
C1 0.0306(10) 0.0349(10) 0.0214(8) -0.0016(7) 0.0095(7) -0.0015(8)
C13 0.0359(11) 0.0369(11) 0.0207(8) -0.0001(7) 0.0085(7) 0.0014(8)
C12 0.0431(12) 0.0420(12) 0.0240(9) -0.0021(8) 0.0083(8) 0.0068(9)
C11 0.0554(14) 0.0357(12) 0.0299(10) -0.0019(9) 0.0015(9) 0.0010(10)
C10 0.0403(12) 0.0428(12) 0.0263(9) 0.0037(8) 0.0049(8) -0.0044(9)
C9 0.0333(10) 0.0352(11) 0.0241(9) 0.0021(7) 0.0060(8) -0.0010(8)
C14 0.0284(10) 0.0476(12) 0.0237(9) 0.0005(8) 0.0091(8) 0.0005(8)
C15 0.0321(11) 0.0492(12) 0.0224(9) -0.0002(8) 0.0057(8) 0.0023(9)
C16 0.0396(11) 0.0377(11) 0.0197(8) -0.0004(8) 0.0111(8) -0.0005(8)
C17 0.0338(10) 0.0398(11) 0.0245(9) -0.0015(8) 0.0122(8) 0.0017(8)
C18 0.0304(10) 0.0384(11) 0.0221(8) -0.0019(7) 0.0098(7) 0.0003(8)
C2 0.0336(10) 0.0359(11) 0.0209(8) 0.0000(7) 0.0060(7) 0.0022(8)
C3 0.0392(11) 0.0369(11) 0.0190(8) -0.0017(7) 0.0095(8) 0.0015(8)
C4 0.0350(10) 0.0381(11) 0.0230(9) 0.0009(8) 0.0127(8) -0.0003(9)
B1 0.0324(11) 0.0343(12) 0.0186(9) -0.0014(8) 0.0083(8) -0.0003(9)

loop_
_atom_type_symbol
_atom_type_description
_atom_type_scat_dispersion_real
_atom_type_scat_dispersion_imag
_atom_type_scat_source
C C 0.0181 0.0091 'International Tables Vol C Tables 4.2.6.8 and 6.1.1.4'
H H 0.0000 0.0000 'International Tables Vol C Tables 4.2.6.8 and 6.1.1.4'
B B 0.0090 0.0039 'International Tables Vol C Tables 4.2.6.8 and 6.1.1.4'
N N 0.0311 0.0180 'International Tables Vol C Tables 4.2.6.8 and 6.1.1.4'
Na Na 0.1353 0.1239 'International Tables Vol C Tables 4.2.6.8 and 6.1.1.4'
O O 0.0492 0.0322 'International Tables Vol C Tables 4.2.6.8 and 6.1.1.4'

loop_
_exptl_crystal_face_index_h
_exptl_crystal_face_index_k
_exptl_crystal_face_index_l
_exptl_crystal_face_perp_dist
-1 0 1 0.0104
1 0 -1 0.0054
-1 -1 -2 0.0540
1 1 2 0.0410
0 1 -2 0.0763
0 -1 2 0.0683
0 -8 5 0.0763
0 8 -5 0.0763

loop_
_geom_angle_atom_site_label_1
_geom_angle_atom_site_label_2
_geom_angle_atom_site_label_3
_geom_angle
_geom_angle_site_symmetry_1
_geom_angle_site_symmetry_3
_geom_angle_publ_flag
O2 Na1 O1 62.21(4) . . ?
O2 Na1 O6 119.52(5) . . ?
O2 Na1 O5 176.78(5) . . ?
O2 Na1 O4 117.70(5) . . ?
O2 Na1 O3 60.79(4) . . ?
O1 Na1 O6 58.36(4) . . ?
O1 Na1 O4 179.52(5) . . ?
O1 Na1 O3 121.33(5) . . ?
O5 Na1 O1 118.64(5) . . ?
O5 Na1 O6 60.79(4) . . ?
O5 Na1 O4 61.42(4) . . ?
O5 Na1 O3 119.07(5) . . ?
O4 Na1 O6 121.63(5) . . ?
O4 Na1 O3 58.70(4) . . ?
O3 Na1 O6 177.40(5) . . ?
O7 Na1 O2 92.90(5) . . ?
O7 Na1 O1 82.22(5) . . ?
O7 Na1 O6 89.60(5) . . ?
O7 Na1 O5 90.31(5) . . ?
O7 Na1 O4 98.26(5) . . ?
O7 Na1 O3 87.80(5) . . ?
O7 Na1 O8 172.96(6) . . ?
O8 Na1 O2 92.26(5) . . ?
O8 Na1 O1 95.98(5) . . ?
O8 Na1 O6 83.69(5) . . ?
O8 Na1 O5 84.58(5) . . ?
O8 Na1 O4 83.54(5) . . ?
O8 Na1 O3 98.90(5) . . ?
C20 O2 Na1 116.72(11) . . ?
C21 O2 Na1 116.59(11) . . ?
C21 O2 C20 110.25(15) . . ?
C19 O1 Na1 112.47(11) . . ?
C30 O1 Na1 123.10(12) . . ?
C30 O1 C19 112.36(15) . . ?
C29 O6 Na1 109.89(11) . . ?
C29 O6 C28 112.46(14) . . ?
C28 O6 Na1 108.61(11) . . ?
C27 O5 Na1 116.97(11) . . ?
C27 O5 C26 111.47(15) . . ?
C26 O5 Na1 114.03(11) . . ?
C25 O4 Na1 115.79(11) . . ?
C24 O4 Na1 118.07(11) . . ?
C24 O4 C25 111.55(15) . . ?
C23 O3 Na1 118.98(11) . . ?
C22 O3 Na1 115.14(11) . . ?
C22 O3 C23 112.20(14) . . ?
C34 O7 Na1 120.65(13) . . ?
C34 O7 C31 106.53(17) . . ?
C31 O7 Na1 128.01(13) . . ?
C35 O8 Na1 119.53(13) . . ?
C38 O8 Na1 129.59(12) . . ?
C38 O8 C35 104.83(15) . . ?
O2 C20 C19 108.44(16) . . ?
O2 C20 H20A 109.4(11) . . ?
O2 C20 H20B 108.2(12) . . ?
C19 C20 H20A 110.4(11) . . ?
C19 C20 H20B 110.7(12) . . ?
H20A C20 H20B 109.7(16) . . ?
O1 C19 C20 107.85(16) . . ?
O1 C19 H19A 109.5(12) . . ?
O1 C19 H19B 110.5(13) . . ?
C20 C19 H19A 111.6(12) . . ?
C20 C19 H19B 109.1(13) . . ?
H19A C19 H19B 108.2(17) . . ?
O1 C30 C29 107.94(17) . . ?
O1 C30 H30A 110.2(12) . . ?
O1 C30 H30B 111.7(13) . . ?
C29 C30 H30A 109.9(12) . . ?
C29 C30 H30B 108.7(13) . . ?
H30A C30 H30B 108.4(17) . . ?
O6 C29 C30 107.54(16) . . ?
O6 C29 H29A 108.0(12) . . ?
O6 C29 H29B 110.0(14) . . ?
C30 C29 H29A 111.2(12) . . ?
C30 C29 H29B 109.6(13) . . ?
H29A C29 H29B 110.5(18) . . ?
O6 C28 C27 107.96(16) . . ?
O6 C28 H28A 109.1(13) . . ?
O6 C28 H28B 108.7(12) . . ?
C27 C28 H28A 110.6(13) . . ?
C27 C28 H28B 110.4(12) . . ?
H28A C28 H28B 110.0(18) . . ?
O5 C27 C28 108.50(16) . . ?
O5 C27 H27A 110.4(13) . . ?
O5 C27 H27B 110.0(13) . . ?
C28 C27 H27A 110.5(13) . . ?
C28 C27 H27B 110.5(13) . . ?
H27A C27 H27B 106.9(18) . . ?
O5 C26 C25 108.88(17) . . ?
O5 C26 H26A 108.9(13) . . ?
O5 C26 H26B 108.2(12) . . ?
C25 C26 H26A 112.0(13) . . ?
C25 C26 H26B 110.6(12) . . ?
H26A C26 H26B 108.2(18) . . ?
O4 C25 C26 108.04(16) . . ?
O4 C25 H25A 107.8(12) . . ?
O4 C25 H25B 109.3(13) . . ?
C26 C25 H25A 111.1(12) . . ?
C26 C25 H25B 109.6(13) . . ?
H25A C25 H25B 110.9(17) . . ?
O4 C24 C23 107.73(16) . . ?
O4 C24 H24A 109.4(11) . . ?
O4 C24 H24B 109.4(13) . . ?
C23 C24 H24A 110.9(11) . . ?
C23 C24 H24B 110.6(13) . . ?
H24A C24 H24B 108.8(17) . . ?
O3 C23 C24 107.89(16) . . ?
O3 C23 H23A 110.2(11) . . ?
O3 C23 H23B 110.8(12) . . ?
C24 C23 H23A 110.4(12) . . ?
C24 C23 H23B 108.3(12) . . ?
H23A C23 H23B 109.3(17) . . ?
O3 C22 C21 107.87(16) . . ?
O3 C22 H22A 109.5(12) . . ?
O3 C22 H22B 109.0(12) . . ?
C21 C22 H22A 110.6(12) . . ?
C21 C22 H22B 109.8(12) . . ?
H22A C22 H22B 109.9(16) . . ?
O2 C21 C22 108.35(16) . . ?
O2 C21 H21A 110.9(12) . . ?
O2 C21 H21B 110.6(12) . . ?
C22 C21 H21A 109.1(12) . . ?
C22 C21 H21B 108.0(12) . . ?
H21A C21 H21B 109.9(17) . . ?
O7 C34 C33 103.94(19) . . ?
O7 C34 H34A 106.5(15) . . ?
O7 C34 H34B 109.4(14) . . ?
C33 C34 H34A 114.2(15) . . ?
C33 C34 H34B 110.2(14) . . ?
H34A C34 H34B 112(2) . . ?
C34 C33 C32 102.40(18) . . ?
C34 C33 H33A 111.5(15) . . ?
C34 C33 H33B 107.4(15) . . ?
C32 C33 H33A 113.6(16) . . ?
C32 C33 H33B 111.4(15) . . ?
H33A C33 H33B 110(2) . . ?
C33 C32 H32A 111.5(15) . . ?
C33 C32 H32B 112.8(17) . . ?
C31 C32 C33 104.31(19) . . ?
C31 C32 H32A 110.0(15) . . ?
C31 C32 H32B 111.0(17) . . ?
H32A C32 H32B 107(2) . . ?
O7 C31 C32 107.61(19) . . ?
O7 C31 H31A 108.6(17) . . ?
O7 C31 H31B 105.5(18) . . ?
C32 C31 H31A 109.6(17) . . ?
C32 C31 H31B 116.2(18) . . ?
H31A C31 H31B 109(2) . . ?
O8 C35 C36 104.84(18) . . ?
O8 C35 H35A 106.7(14) . . ?
O8 C35 H35B 105.9(14) . . ?
C36 C35 H35A 111.3(13) . . ?
C36 C35 H35B 114.7(14) . . ?
H35A C35 H35B 113(2) . . ?
C35 C36 C37 103.97(18) . . ?
C35 C36 H36A 111.4(15) . . ?
C35 C36 H36B 106.4(17) . . ?
C37 C36 H36A 109.4(15) . . ?
C37 C36 H36B 113.0(16) . . ?
H36A C36 H36B 112(2) . . ?
C36 C37 H37A 112.4(15) . . ?
C36 C37 H37B 111.4(15) . . ?
C38 C37 C36 104.03(18) . . ?
C38 C37 H37A 109.8(15) . . ?
C38 C37 H37B 110.7(14) . . ?
H37A C37 H37B 108(2) . . ?
O8 C38 C37 105.78(17) . . ?
O8 C38 H38A 108.2(14) . . ?
O8 C38 H38B 107.3(13) . . ?
C37 C38 H38A 113.7(14) . . ?
C37 C38 H38B 110.4(13) . . ?
H38A C38 H38B 111.0(19) . . ?
C13 N1 C9 113.95(16) . . ?
C13 N1 B1 122.68(16) . . ?
C9 N1 B1 121.72(15) . . ?
C14 N2 B1 120.16(15) . . ?
C18 N2 C14 113.65(15) . . ?
C18 N2 B1 124.64(15) . . ?
C6 C5 C4 113.15(16) . . ?
C6 C5 B1 109.10(15) . . ?
C6 C5 H5 106.4(11) . . ?
C4 C5 B1 109.92(15) . . ?
C4 C5 H5 104.4(11) . . ?
B1 C5 H5 113.9(11) . . ?
C5 C6 H6A 110.8(12) . . ?
C5 C6 H6B 107.5(12) . . ?
C7 C6 C5 114.82(16) . . ?
C7 C6 H6A 110.2(12) . . ?
C7 C6 H6B 108.3(12) . . ?
H6A C6 H6B 104.6(17) . . ?
C6 C7 C8 113.57(17) . . ?
C6 C7 H7A 108.1(12) . . ?
C6 C7 H7B 108.4(12) . . ?
C8 C7 H7A 112.3(12) . . ?
C8 C7 H7B 110.0(12) . . ?
H7A C7 H7B 104.1(17) . . ?
C7 C8 C1 115.95(16) . . ?
C7 C8 H8A 108.2(12) . . ?
C7 C8 H8B 106.9(12) . . ?
C1 C8 H8A 111.0(12) . . ?
C1 C8 H8B 108.7(12) . . ?
H8A C8 H8B 105.6(16) . . ?
C8 C1 C2 112.37(16) . . ?
C8 C1 B1 111.16(15) . . ?
C8 C1 H1 106.0(11) . . ?
C2 C1 B1 109.76(15) . . ?
C2 C1 H1 105.3(11) . . ?
B1 C1 H1 112.1(11) . . ?
N1 C13 H13 114.8(11) . . ?
C12 C13 N1 126.03(19) . . ?
C12 C13 H13 119.2(11) . . ?
C13 C12 C11 122.5(2) . . ?
C13 C12 H12 118.6(13) . . ?
C11 C12 H12 118.9(13) . . ?
C12 C11 C10 109.04(18) . . ?
C12 C11 H11A 110.6(14) . . ?
C12 C11 H11B 111.8(14) . . ?
C10 C11 H11A 112.2(14) . . ?
C10 C11 H11B 111.8(14) . . ?
H11A C11 H11B 101.2(19) . . ?
C11 C10 H10 119.4(12) . . ?
C9 C10 C11 122.9(2) . . ?
C9 C10 H10 117.7(12) . . ?
N1 C9 H9 114.9(12) . . ?
C10 C9 N1 125.45(19) . . ?
C10 C9 H9 119.6(12) . . ?
N2 C14 H14 115.8(13) . . ?
C15 C14 N2 126.33(18) . . ?
C15 C14 H14 117.9(13) . . ?
C14 C15 C16 122.71(18) . . ?
C14 C15 H15 120.0(13) . . ?
C16 C15 H15 117.2(12) . . ?
C15 C16 H16A 111.5(12) . . ?
C15 C16 H16B 111.2(13) . . ?
C17 C16 C15 108.40(15) . . ?
C17 C16 H16A 112.2(11) . . ?
C17 C16 H16B 111.9(12) . . ?
H16A C16 H16B 101.6(16) . . ?
C16 C17 H17 119.8(13) . . ?
C18 C17 C16 123.38(18) . . ?
C18 C17 H17 116.8(13) . . ?
N2 C18 H18 117.3(11) . . ?
C17 C18 N2 125.22(18) . . ?
C17 C18 H18 117.5(11) . . ?
C1 C2 H2A 109.5(10) . . ?
C1 C2 H2B 108.5(11) . . ?
C3 C2 C1 114.21(16) . . ?
C3 C2 H2A 108.7(11) . . ?
C3 C2 H2B 109.2(11) . . ?
H2A C2 H2B 106.4(15) . . ?
C2 C3 C4 114.59(15) . . ?
C2 C3 H3A 109.1(12) . . ?
C2 C3 H3B 108.0(13) . . ?
C4 C3 H3A 110.4(12) . . ?
C4 C3 H3B 108.2(12) . . ?
H3A C3 H3B 106.2(16) . . ?
C5 C4 H4A 111.4(11) . . ?
C5 C4 H4B 106.4(10) . . ?
C3 C4 C5 116.22(16) . . ?
C3 C4 H4A 106.3(11) . . ?
C3 C4 H4B 108.1(10) . . ?
H4A C4 H4B 108.2(15) . . ?
N1 B1 N2 107.61(15) . . ?
N1 B1 C5 110.74(15) . . ?
N1 B1 C1 111.27(15) . . ?
N2 B1 C5 111.52(15) . . ?
N2 B1 C1 111.74(15) . . ?
C1 B1 C5 104.00(15) . . ?

loop_
_geom_bond_atom_site_label_1
_geom_bond_atom_site_label_2
_geom_bond_distance
_geom_bond_site_symmetry_2
_geom_bond_publ_flag
Na1 O2 2.6744(15) . ?
Na1 O1 2.7116(15) . ?
Na1 O6 2.9101(16) . ?
Na1 O5 2.6948(15) . ?
Na1 O4 2.7503(15) . ?
Na1 O3 2.7835(15) . ?
Na1 O7 2.3131(14) . ?
Na1 O8 2.3254(15) . ?
O2 C20 1.429(2) . ?
O2 C21 1.423(2) . ?
O1 C19 1.434(2) . ?
O1 C30 1.414(2) . ?
O6 C29 1.416(2) . ?
O6 C28 1.420(2) . ?
O5 C27 1.422(2) . ?
O5 C26 1.425(2) . ?
O4 C25 1.429(2) . ?
O4 C24 1.422(2) . ?
O3 C23 1.420(2) . ?
O3 C22 1.419(2) . ?
O7 C34 1.427(3) . ?
O7 C31 1.427(3) . ?
O8 C35 1.432(2) . ?
O8 C38 1.425(2) . ?
C20 C19 1.493(3) . ?
C20 H20A 1.01(2) . ?
C20 H20B 1.02(2) . ?
C19 H19A 1.05(2) . ?
C19 H19B 1.00(2) . ?
C30 C29 1.500(3) . ?
C30 H30A 1.00(2) . ?
C30 H30B 1.03(2) . ?
C29 H29A 1.03(2) . ?
C29 H29B 0.99(2) . ?
C28 C27 1.493(3) . ?
C28 H28A 1.02(2) . ?
C28 H28B 0.98(2) . ?
C27 H27A 1.01(2) . ?
C27 H27B 1.02(2) . ?
C26 C25 1.488(3) . ?
C26 H26A 0.97(2) . ?
C26 H26B 1.04(2) . ?
C25 H25A 1.03(2) . ?
C25 H25B 0.99(2) . ?
C24 C23 1.494(3) . ?
C24 H24A 1.02(2) . ?
C24 H24B 1.04(2) . ?
C23 H23A 1.02(2) . ?
C23 H23B 1.01(2) . ?
C22 C21 1.497(3) . ?
C22 H22A 0.99(2) . ?
C22 H22B 1.04(2) . ?
C21 H21A 1.02(2) . ?
C21 H21B 1.01(2) . ?
C34 C33 1.512(3) . ?
C34 H34A 0.98(3) . ?
C34 H34B 1.03(3) . ?
C33 C32 1.517(4) . ?
C33 H33A 1.00(3) . ?
C33 H33B 1.00(3) . ?
C32 C31 1.506(3) . ?
C32 H32A 0.95(3) . ?
C32 H32B 0.99(3) . ?
C31 H31A 1.03(3) . ?
C31 H31B 0.97(3) . ?
C35 C36 1.516(3) . ?
C35 H35A 1.03(2) . ?
C35 H35B 0.99(3) . ?
C36 C37 1.525(3) . ?
C36 H36A 1.00(3) . ?
C36 H36B 0.97(3) . ?
C37 C38 1.524(3) . ?
C37 H37A 0.97(3) . ?
C37 H37B 1.02(3) . ?
C38 H38A 0.97(2) . ?
C38 H38B 1.04(2) . ?
N1 C13 1.382(2) . ?
N1 C9 1.384(2) . ?
N1 B1 1.581(3) . ?
N2 C14 1.384(2) . ?
N2 C18 1.381(2) . ?
N2 B1 1.582(2) . ?
C5 C6 1.537(3) . ?
C5 C4 1.549(2) . ?
C5 B1 1.633(3) . ?
C5 H5 1.03(2) . ?
C6 C7 1.529(3) . ?
C6 H6A 0.98(2) . ?
C6 H6B 0.99(2) . ?
C7 C8 1.534(3) . ?
C7 H7A 0.99(2) . ?
C7 H7B 0.99(2) . ?
C8 C1 1.537(3) . ?
C8 H8A 1.00(2) . ?
C8 H8B 0.99(2) . ?
C1 C2 1.540(2) . ?
C1 B1 1.628(3) . ?
C1 H1 1.03(2) . ?
C13 C12 1.345(3) . ?
C13 H13 0.972(19) . ?
C12 C11 1.501(3) . ?
C12 H12 0.96(2) . ?
C11 C10 1.506(3) . ?
C11 H11A 0.99(2) . ?
C11 H11B 0.99(2) . ?
C10 C9 1.343(3) . ?
C10 H10 0.98(2) . ?
C9 H9 0.99(2) . ?
C14 C15 1.336(3) . ?
C14 H14 0.96(2) . ?
C15 C16 1.503(3) . ?
C15 H15 0.96(2) . ?
C16 C17 1.499(3) . ?
C16 H16A 1.01(2) . ?
C16 H16B 1.01(2) . ?
C17 C18 1.348(2) . ?
C17 H17 0.95(2) . ?
C18 H18 1.01(2) . ?
C2 C3 1.538(3) . ?
C2 H2A 1.022(19) . ?
C2 H2B 1.03(2) . ?
C3 C4 1.538(3) . ?
C3 H3A 1.02(2) . ?
C3 H3B 0.97(2) . ?
C4 H4A 1.01(2) . ?
C4 H4B 1.009(19) . ?

loop_
_geom_torsion_atom_site_label_1
_geom_torsion_atom_site_label_2
_geom_torsion_atom_site_label_3
_geom_torsion_atom_site_label_4
_geom_torsion
_geom_torsion_site_symmetry_1
_geom_torsion_site_symmetry_2
_geom_torsion_site_symmetry_3
_geom_torsion_site_symmetry_4
_geom_torsion_publ_flag
Na1 O2 C20 C19 -42.76(18) . . . . ?
Na1 O2 C21 C22 52.02(18) . . . . ?
Na1 O1 C19 C20 -53.51(18) . . . . ?
Na1 O1 C30 C29 36.9(2) . . . . ?
Na1 O6 C29 C30 57.87(18) . . . . ?
Na1 O6 C28 C27 -52.66(17) . . . . ?
Na1 O5 C27 C28 -49.95(18) . . . . ?
Na1 O5 C26 C25 54.38(18) . . . . ?
Na1 O4 C25 C26 41.57(19) . . . . ?
Na1 O4 C24 C23 -50.64(19) . . . . ?
Na1 O3 C23 C24 -42.57(18) . . . . ?
Na1 O3 C22 C21 44.06(18) . . . . ?
Na1 O7 C34 C33 -164.42(15) . . . . ?
Na1 O7 C31 C32 -178.81(14) . . . . ?
Na1 O8 C35 C36 -114.03(17) . . . . ?
Na1 O8 C38 C37 113.60(17) . . . . ?
O2 C20 C19 O1 63.7(2) . . . . ?
O1 C30 C29 O6 -62.7(2) . . . . ?
O6 C28 C27 O5 70.1(2) . . . . ?
O5 C26 C25 O4 -63.2(2) . . . . ?
O4 C24 C23 O3 58.9(2) . . . . ?
O3 C22 C21 O2 -62.6(2) . . . . ?
O7 C34 C33 C32 -37.2(3) . . . . ?
O8 C35 C36 C37 -27.5(3) . . . . ?
C20 O2 C21 C22 -171.88(15) . . . . ?
C19 O1 C30 C29 176.49(17) . . . . ?
C30 O1 C19 C20 162.48(17) . . . . ?
C29 O6 C28 C27 -174.51(16) . . . . ?
C28 O6 C29 C30 178.99(17) . . . . ?
C27 O5 C26 C25 -170.47(16) . . . . ?
C26 O5 C27 C28 176.34(16) . . . . ?
C25 O4 C24 C23 171.55(16) . . . . ?
C24 O4 C25 C26 -179.60(16) . . . . ?
C23 O3 C22 C21 -175.62(16) . . . . ?
C22 O3 C23 C24 178.79(16) . . . . ?
C21 O2 C20 C19 -178.80(16) . . . . ?
C34 O7 C31 C32 -23.7(3) . . . . ?
C34 C33 C32 C31 22.5(3) . . . . ?
C33 C32 C31 O7 -0.4(3) . . . . ?
C31 O7 C34 C33 38.3(3) . . . . ?
C35 O8 C38 C37 -38.1(2) . . . . ?
C35 C36 C37 C38 4.6(3) . . . . ?
C36 C37 C38 O8 19.8(2) . . . . ?
C38 O8 C35 C36 41.2(2) . . . . ?
N1 C13 C12 C11 0.1(3) . . . . ?
N2 C14 C15 C16 -2.5(3) . . . . ?
C5 C6 C7 C8 -45.7(2) . . . . ?
C6 C5 C4 C3 70.6(2) . . . . ?
C6 C5 B1 N1 177.20(14) . . . . ?
C6 C5 B1 N2 57.4(2) . . . . ?
C6 C5 B1 C1 -63.17(18) . . . . ?
C6 C7 C8 C1 42.0(2) . . . . ?
C7 C8 C1 C2 71.8(2) . . . . ?
C7 C8 C1 B1 -51.7(2) . . . . ?
C8 C1 C2 C3 -67.1(2) . . . . ?
C8 C1 B1 N1 179.41(14) . . . . ?
C8 C1 B1 N2 -60.3(2) . . . . ?
C8 C1 B1 C5 60.14(18) . . . . ?
C1 C2 C3 C4 -42.9(2) . . . . ?
C13 N1 C9 C10 3.4(3) . . . . ?
C13 N1 B1 N2 85.46(19) . . . . ?
C13 N1 B1 C5 -36.7(2) . . . . ?
C13 N1 B1 C1 -151.82(16) . . . . ?
C13 C12 C11 C10 2.3(3) . . . . ?
C12 C11 C10 C9 -2.0(3) . . . . ?
C11 C10 C9 N1 -0.9(3) . . . . ?
C9 N1 C13 C12 -3.1(3) . . . . ?
C9 N1 B1 N2 -79.03(19) . . . . ?
C9 N1 B1 C5 158.84(15) . . . . ?
C9 N1 B1 C1 43.7(2) . . . . ?
C14 N2 C18 C17 0.3(3) . . . . ?
C14 N2 B1 N1 -71.3(2) . . . . ?
C14 N2 B1 C5 50.3(2) . . . . ?
C14 N2 B1 C1 166.22(16) . . . . ?
C14 C15 C16 C17 5.6(3) . . . . ?
C15 C16 C17 C18 -6.3(3) . . . . ?
C16 C17 C18 N2 3.8(3) . . . . ?
C18 N2 C14 C15 -0.9(3) . . . . ?
C18 N2 B1 N1 93.5(2) . . . . ?
C18 N2 B1 C5 -144.81(17) . . . . ?
C18 N2 B1 C1 -28.9(2) . . . . ?
C2 C1 B1 N1 54.5(2) . . . . ?
C2 C1 B1 N2 174.79(15) . . . . ?
C2 C1 B1 C5 -64.79(18) . . . . ?
C2 C3 C4 C5 40.5(2) . . . . ?
C4 C5 C6 C7 -64.2(2) . . . . ?
C4 C5 B1 N1 -58.2(2) . . . . ?
C4 C5 B1 N2 -177.99(15) . . . . ?
C4 C5 B1 C1 61.44(18) . . . . ?
B1 N1 C13 C12 -168.65(17) . . . . ?
B1 N1 C9 C10 169.18(17) . . . . ?
B1 N2 C14 C15 165.5(2) . . . . ?
B1 N2 C18 C17 -165.47(19) . . . . ?
B1 C5 C6 C7 58.5(2) . . . . ?
B1 C5 C4 C3 -51.6(2) . . . . ?
B1 C1 C2 C3 57.1(2) . . . . ?

loop_
_exptl_oxdiff_crystal_face_indexfrac_h
_exptl_oxdiff_crystal_face_indexfrac_k
_exptl_oxdiff_crystal_face_indexfrac_l
_exptl_oxdiff_crystal_face_x
_exptl_oxdiff_crystal_face_y
_exptl_oxdiff_crystal_face_z
-1.0000 0.0000 1.0000 0.0684 0.0858 0.0273
1.0000 -0.0000 -1.0000 -0.0684 -0.0858 -0.0273
-1.0000 -1.0000 -2.0000 -0.1624 0.1159 0.1277
1.0000 1.0000 2.0000 0.1624 -0.1159 -0.1277
0.0000 1.0000 -2.0000 -0.1292 0.0618 -0.1269
-0.0000 -1.0000 2.0000 0.1292 -0.0618 0.1269
-0.0000 -8.0000 5.0000 0.2413 -0.2921 0.9570
0.0000 8.0000 -5.0000 -0.2413 0.2921 -0.9570
